data_4088373
loop_
_publ_author_name
'Braunschweig, Holger'
'Dewhurst, Rian D.'
'Schneider, Christoph'

_publ_section_title
;
 Steric Control between Neutral Metal-Only Lewis Pairs and
 Metal-Stabilized Gallenium and Gallinium Cations
;
_journal_issue 7
_journal_name_full Organometallics
_journal_page_first 1002
_journal_paper_doi 10.1021/acs.organomet.6b00045
_journal_volume 35
_journal_year 2016
_chemical_formula_moiety 'C96 H101 Cl12 F Fe2 Ga4 N8 O6'
_chemical_formula_sum 'C96 H101 Cl12 F Fe2 Ga4 N8 O6'
_chemical_formula_weight 2297.82
_space_group_crystal_system monoclinic
_space_group_IT_number 14
_space_group_name_Hall '-P 2yn'
_space_group_name_H-M_alt 'P 1 21/n 1'
_atom_sites_solution_hydrogens geom
_atom_sites_solution_secondary iterative
_audit_creation_method SHELXL-2014/7
_cell_angle_alpha 90
_cell_angle_beta 94.039(7)
_cell_angle_gamma 90
_cell_formula_units_Z 4
_cell_length_a 21.114(4)
_cell_length_b 20.940(4)
_cell_length_c 23.476(4)
_cell_measurement_reflns_used 9908
_cell_measurement_temperature 100(2)
_cell_measurement_theta_max 26.61
_cell_measurement_theta_min 2.29
_cell_volume 10354(3)
_computing_cell_refinement 'Saint+ ver. V8.34A (Bruker AXS)'
_computing_data_collection 'APEX2 ver. 2014.9 (Bruker AXS)'
_computing_data_reduction 'Saint+ ver. V8.34A (Bruker AXS)'
_computing_molecular_graphics 'ShelXLe (Huebschle et all, 2011)'
_computing_publication_material 'SHELXL-2014/7 (Sheldrick, 2014)'
_computing_structure_refinement 'SHELXL-2014/7 (Sheldrick, 2014)'
_computing_structure_solution 'SHELXT (Sheldrick, 2012)'
_diffrn_ambient_temperature 100(2)
_diffrn_detector 'CMOS area detector (Photon 100)'
_diffrn_detector_area_resol_mean 8.333
_diffrn_measured_fraction_theta_full 0.999
_diffrn_measured_fraction_theta_max 0.998
_diffrn_measurement_device_type 'Bruker D8 Quest'
_diffrn_measurement_method '\f and \w scans'
_diffrn_radiation_type MoK\a
_diffrn_radiation_wavelength 0.71073
_diffrn_reflns_av_R_equivalents 0.0911
_diffrn_reflns_av_unetI/netI 0.0352
_diffrn_reflns_Laue_measured_fraction_full 0.999
_diffrn_reflns_Laue_measured_fraction_max 0.998
_diffrn_reflns_limit_h_max 26
_diffrn_reflns_limit_h_min -26
_diffrn_reflns_limit_k_max 26
_diffrn_reflns_limit_k_min -26
_diffrn_reflns_limit_l_max 28
_diffrn_reflns_limit_l_min -29
_diffrn_reflns_number 287964
_diffrn_reflns_point_group_measured_fraction_full 0.999
_diffrn_reflns_point_group_measured_fraction_max 0.998
_diffrn_reflns_theta_full 26.000
_diffrn_reflns_theta_max 26.748
_diffrn_reflns_theta_min 2.165
_diffrn_source 'microfocus sealed tube (Incoatec ImS)'
_exptl_absorpt_coefficient_mu 1.665
_exptl_absorpt_correction_T_max 0.7454
_exptl_absorpt_correction_T_min 0.6495
_exptl_absorpt_correction_type multi-scan
_exptl_absorpt_process_details 'SadAbs 2014/4 (Bruker AXS)'
_exptl_crystal_colour colourless
_exptl_crystal_density_diffrn 1.474
_exptl_crystal_description block
_exptl_crystal_F_000 4680
_exptl_crystal_size_max 0.219
_exptl_crystal_size_mid 0.176
_exptl_crystal_size_min 0.094
_refine_diff_density_max 1.052
_refine_diff_density_min -2.342
_refine_diff_density_rms 0.106
_refine_ls_extinction_method none
_refine_ls_goodness_of_fit_ref 1.143
_refine_ls_hydrogen_treatment constr
_refine_ls_matrix_type full
_refine_ls_number_parameters 1292
_refine_ls_number_reflns 21990
_refine_ls_number_restraints 78
_refine_ls_restrained_S_all 1.147
_refine_ls_R_factor_all 0.0873
_refine_ls_R_factor_gt 0.0653
_refine_ls_shift/su_max 0.045
_refine_ls_shift/su_mean 0.000
_refine_ls_structure_factor_coef Fsqd
_refine_ls_weighting_details 'w=1/[\s^2^(Fo^2^)+(0.0417P)^2^+50.7644P] where P=(Fo^2^+2Fc^2^)/3'
_refine_ls_weighting_scheme calc
_refine_ls_wR_factor_gt 0.1453
_refine_ls_wR_factor_ref 0.1547
_reflns_Friedel_coverage 0.000
_reflns_number_gt 17422
_reflns_number_total 21990
_reflns_threshold_expression 'I > 2\s(I)'
_cod_data_source_file 5b.cif
_cod_data_source_block 5b
_cod_original_cell_volume 10353(3)
_cod_original_sg_symbol_H-M 'P 21/n'
_cod_database_code 4088373
_shelx_shelxl_version_number 2014/7
_shelx_space_group_comment
;
The symmetry employed for this shelxl refinement is uniquely defined
by the following loop, which should always be used as a source of
symmetry information in preference to the above space-group names.
They are only intended as comments.
;
_shelx_estimated_absorpt_t_min 0.712
_shelx_estimated_absorpt_t_max 0.859

loop_
_space_group_symop_operation_xyz
'x, y, z'
'-x+1/2, y+1/2, -z+1/2'
'-x, -y, -z'
'x-1/2, -y-1/2, z-1/2'

loop_
_atom_site_label
_atom_site_type_symbol
_atom_site_fract_x
_atom_site_fract_y
_atom_site_fract_z
_atom_site_U_iso_or_equiv
_atom_site_adp_type
_atom_site_occupancy
_atom_site_site_symmetry_order
_atom_site_calc_flag
_atom_site_refinement_flags_posn
_atom_site_refinement_flags_adp
_atom_site_refinement_flags_occupancy
_atom_site_disorder_assembly
_atom_site_disorder_group
Ga2 Ga 0.37224(18) 0.60777(17) 0.40964(13) 0.0326(5) Uani 0.823(5) 1 d . U P A 1
Cl3 Cl 0.4525(5) 0.5788(4) 0.4664(2) 0.0459(13) Uani 0.823(5) 1 d . U P A 1
Cl4 Cl 0.28794(13) 0.5698(2) 0.44455(12) 0.0882(12) Uani 0.823(5) 1 d . U P A 1
Cl5 Cl 0.36492(15) 0.71237(11) 0.40994(10) 0.0734(9) Uani 0.823(5) 1 d . U P A 1
Cl6 Cl 0.3753(3) 0.5660(3) 0.3246(3) 0.0619(14) Uani 0.823(5) 1 d . U P A 1
Ga5 Ga 0.3810(8) 0.6170(9) 0.4002(6) 0.0307(19) Uani 0.177(5) 1 d . U P A 2
Cl20 Cl 0.4073(8) 0.7061(7) 0.3764(7) 0.097(4) Uani 0.177(5) 1 d . U P A 2
Cl21 Cl 0.2925(6) 0.6240(10) 0.4410(5) 0.081(3) Uani 0.177(5) 1 d . U P A 2
Cl22 Cl 0.3916(13) 0.5822(14) 0.3244(14) 0.065(5) Uani 0.177(5) 1 d . U P A 2
Cl23 Cl 0.459(2) 0.586(2) 0.4537(12) 0.042(4) Uani 0.177(5) 1 d . U P A 2
Ga3 Ga 0.52479(4) 0.17420(7) 0.80560(4) 0.0392(3) Uani 0.863(3) 1 d . U P B 1
Cl8 Cl 0.55460(9) 0.07529(12) 0.81400(11) 0.0617(7) Uani 0.863(3) 1 d . U P B 1
Cl7 Cl 0.58726(10) 0.21755(14) 0.74742(9) 0.0663(7) Uani 0.863(3) 1 d . U P B 1
Ga6 Ga 0.5207(3) 0.2062(4) 0.7944(3) 0.0392(3) Uani 0.137(3) 1 d . U P B 2
Cl25 Cl 0.5666(7) 0.2651(10) 0.7348(6) 0.070(3) Uani 0.137(3) 1 d . U P B 2
Cl26 Cl 0.5701(7) 0.1123(8) 0.7867(7) 0.066(3) Uani 0.137(3) 1 d . U P B 2
Ga1 Ga 0.51998(2) 0.79487(3) 0.77669(2) 0.02301(12) Uani 1 1 d . . . . .
F1 F 0.2322(3) 0.0600(3) 0.8363(3) 0.138(3) Uani 1 1 d . . . . .
O1 O 0.54440(17) 0.89380(18) 0.65813(17) 0.0378(9) Uani 1 1 d . . . . .
N1 N 0.69948(18) 0.8321(2) 0.73092(17) 0.0278(9) Uani 1 1 d . . . . .
C1 C 0.5596(2) 0.8451(3) 0.6742(2) 0.0257(10) Uani 1 1 d . . . . .
Cl1 Cl 0.50075(6) 0.89207(6) 0.80228(6) 0.0349(3) Uani 1 1 d . . . . .
Fe1 Fe 0.57429(3) 0.76297(3) 0.69699(3) 0.01871(14) Uani 1 1 d . . . . .
O2 O 0.67683(15) 0.72088(19) 0.62595(14) 0.0338(9) Uani 1 1 d . . . . .
N2 N 0.69652(17) 0.7418(2) 0.77412(16) 0.0250(9) Uani 1 1 d . . . . .
C2 C 0.6331(2) 0.7365(2) 0.64768(19) 0.0258(10) Uani 1 1 d . . . . .
Cl2 Cl 0.50555(6) 0.73477(7) 0.85079(5) 0.0326(3) Uani 1 1 d . . . . .
Fe2 Fe 0.46535(3) 0.22772(3) 0.87191(3) 0.02041(14) Uani 1 1 d . . . . .
O3 O 0.54764(15) 0.63519(17) 0.74254(15) 0.0285(7) Uani 1 1 d . . . . .
N3 N 0.43287(16) 0.7532(2) 0.65232(16) 0.0236(8) Uani 1 1 d . . . . .
C3 C 0.5615(2) 0.6845(2) 0.72734(19) 0.0225(10) Uani 1 1 d . . . . .
Cl9 Cl 0.83955(8) 0.44178(10) 1.04122(7) 0.0577(4) Uani 1 1 d . . . . .
C9 C 0.6590(3) 1.0038(3) 0.7234(3) 0.0425(14) Uani 1 1 d . . . . .
H9 H 0.6470 1.0370 0.7481 0.051 Uiso 1 1 calc R U . . .
N8 N 0.32411(17) 0.2393(2) 0.83659(16) 0.0255(9) Uani 1 1 d . . . . .
C8 C 0.6696(2) 0.9412(3) 0.7453(2) 0.0374(13) Uani 1 1 d . . . . .
N7 N 0.36997(19) 0.1853(2) 0.77405(17) 0.0291(9) Uani 1 1 d . . . . .
C7 C 0.6853(2) 0.8948(3) 0.7069(2) 0.0317(12) Uani 1 1 d . . . . .
N6 N 0.5902(2) 0.2205(2) 0.95096(18) 0.0321(10) Uani 1 1 d . . . . .
C6 C 0.7577(2) 0.7653(3) 0.7842(2) 0.0343(12) Uani 1 1 d . . . . .
H6 H 0.7919 0.7451 0.8058 0.041 Uiso 1 1 calc R U . . .
N5 N 0.5669(2) 0.3167(2) 0.92662(19) 0.0338(10) Uani 1 1 d . . . . .
C5 C 0.7594(2) 0.8221(3) 0.7578(2) 0.0373(13) Uani 1 1 d . . . . .
H5 H 0.7948 0.8500 0.7575 0.045 Uiso 1 1 calc R U . . .
Ga4 Ga 0.76034(2) 0.41570(3) 1.09019(2) 0.02515(12) Uani 1 1 d . . . . .
N4 N 0.49492(17) 0.7143(2) 0.59268(16) 0.0244(9) Uani 1 1 d . . . . .
C4 C 0.6589(2) 0.7828(2) 0.74134(19) 0.0225(10) Uani 1 1 d . . . . .
Cl10 Cl 0.75387(7) 0.31217(6) 1.09806(6) 0.0407(3) Uani 1 1 d . . . . .
C10 C 0.6658(2) 1.0171(3) 0.6665(3) 0.0419(14) Uani 1 1 d . . . . .
Cl11 Cl 0.76888(8) 0.45891(7) 1.17437(6) 0.0438(4) Uani 1 1 d . . . . .
C11 C 0.6834(3) 0.9706(3) 0.6304(2) 0.0405(14) Uani 1 1 d . . . . .
H11 H 0.6880 0.9808 0.5915 0.049 Uiso 1 1 calc R U . . .
Cl12 Cl 0.67336(7) 0.45139(7) 1.04676(6) 0.0414(3) Uani 1 1 d . . . . .
C12 C 0.6951(2) 0.9082(3) 0.6491(2) 0.0378(13) Uani 1 1 d . . . . .
C13 C 0.7162(3) 0.8601(3) 0.6082(2) 0.0448(15) Uani 1 1 d . . . . .
H13A H 0.6790 0.8407 0.5877 0.067 Uiso 1 1 calc R U . . .
H13B H 0.7411 0.8269 0.6290 0.067 Uiso 1 1 calc R U . . .
H13C H 0.7424 0.8809 0.5808 0.067 Uiso 1 1 calc R U . . .
C14 C 0.6662(3) 0.9295(3) 0.8082(2) 0.0446(14) Uani 1 1 d . . . . .
H14A H 0.6423 0.8902 0.8140 0.067 Uiso 1 1 calc R U . . .
H14B H 0.6449 0.9655 0.8254 0.067 Uiso 1 1 calc R U . . .
H14C H 0.7093 0.9251 0.8263 0.067 Uiso 1 1 calc R U . . .
C15 C 0.6555(3) 1.0859(3) 0.6465(3) 0.0524(16) Uani 1 1 d . . . . .
H15A H 0.6342 1.0862 0.6081 0.079 Uiso 1 1 calc R U . . .
H15B H 0.6966 1.1075 0.6459 0.079 Uiso 1 1 calc R U . . .
H15C H 0.6291 1.1083 0.6729 0.079 Uiso 1 1 calc R U . . .
C16 C 0.6785(2) 0.6862(2) 0.8060(2) 0.0256(10) Uani 1 1 d . . . . .
C17 C 0.6859(2) 0.6250(3) 0.7844(2) 0.0320(12) Uani 1 1 d . . . . .
C18 C 0.6740(2) 0.5735(3) 0.8200(2) 0.0372(13) Uani 1 1 d . . . . .
H18 H 0.6773 0.5312 0.8059 0.045 Uiso 1 1 calc R U . . .
C19 C 0.6574(2) 0.5831(3) 0.8760(2) 0.0376(13) Uani 1 1 d . . . . .
C20 C 0.6518(2) 0.6446(3) 0.8956(2) 0.0343(12) Uani 1 1 d . . . . .
H20 H 0.6401 0.6510 0.9336 0.041 Uiso 1 1 calc R U . . .
C22 C 0.7074(3) 0.6131(3) 0.7250(2) 0.0431(14) Uani 1 1 d . . . . .
H22A H 0.6704 0.6130 0.6974 0.065 Uiso 1 1 calc R U . . .
H22B H 0.7288 0.5716 0.7242 0.065 Uiso 1 1 calc R U . . .
H22C H 0.7368 0.6468 0.7152 0.065 Uiso 1 1 calc R U . . .
C21 C 0.6623(2) 0.6971(3) 0.8624(2) 0.0291(11) Uani 1 1 d . . . . .
C23 C 0.6494(3) 0.5267(3) 0.9158(3) 0.0558(18) Uani 1 1 d . . . . .
H23A H 0.6041 0.5174 0.9176 0.084 Uiso 1 1 calc R U . . .
H23B H 0.6680 0.5372 0.9540 0.084 Uiso 1 1 calc R U . . .
H23C H 0.6709 0.4892 0.9012 0.084 Uiso 1 1 calc R U . . .
C25 C 0.4960(2) 0.7429(2) 0.64475(19) 0.0213(9) Uani 1 1 d . . . . .
C24 C 0.6620(3) 0.7631(3) 0.8874(2) 0.0361(12) Uani 1 1 d . . . . .
H24A H 0.7057 0.7785 0.8938 0.054 Uiso 1 1 calc R U . . .
H24B H 0.6420 0.7620 0.9238 0.054 Uiso 1 1 calc R U . . .
H24C H 0.6381 0.7918 0.8608 0.054 Uiso 1 1 calc R U . . .
C29 C 0.3872(2) 0.7467(2) 0.7452(2) 0.0267(10) Uani 1 1 d . . . . .
C28 C 0.4034(2) 0.7838(2) 0.69910(19) 0.0222(10) Uani 1 1 d . . . . .
C27 C 0.4335(2) 0.7078(3) 0.5685(2) 0.0358(13) Uani 1 1 d . . . . .
H27 H 0.4211 0.6897 0.5324 0.043 Uiso 1 1 calc R U . . .
C26 C 0.3955(2) 0.7318(3) 0.6056(2) 0.0350(13) Uani 1 1 d . . . . .
H26 H 0.3504 0.7339 0.6009 0.042 Uiso 1 1 calc R U . . .
C30 C 0.3557(2) 0.7779(3) 0.7889(2) 0.0304(11) Uani 1 1 d . . . . .
H30 H 0.3464 0.7546 0.8220 0.036 Uiso 1 1 calc R U . . .
C31 C 0.3382(2) 0.8416(3) 0.7841(2) 0.0337(12) Uani 1 1 d . . . . .
C32 C 0.3506(2) 0.8742(3) 0.7348(2) 0.0306(11) Uani 1 1 d . . . . .
H32 H 0.3363 0.9170 0.7307 0.037 Uiso 1 1 calc R U . . .
C33 C 0.3828(2) 0.8474(2) 0.6913(2) 0.0257(10) Uani 1 1 d . . . . .
C34 C 0.3959(2) 0.6756(3) 0.7474(2) 0.0357(12) Uani 1 1 d . . . . .
H34A H 0.4279 0.6630 0.7214 0.054 Uiso 1 1 calc R U . . .
H34B H 0.3555 0.6546 0.7359 0.054 Uiso 1 1 calc R U . . .
H34C H 0.4098 0.6627 0.7865 0.054 Uiso 1 1 calc R U . . .
C35 C 0.3053(3) 0.8741(4) 0.8313(3) 0.0564(18) Uani 1 1 d . . . . .
H35A H 0.2763 0.9068 0.8149 0.085 Uiso 1 1 calc R U . . .
H35B H 0.3371 0.8942 0.8580 0.085 Uiso 1 1 calc R U . . .
H35C H 0.2813 0.8424 0.8517 0.085 Uiso 1 1 calc R U . . .
C36 C 0.3919(2) 0.8845(3) 0.6380(2) 0.0334(12) Uani 1 1 d . . . . .
H36A H 0.3570 0.8752 0.6094 0.050 Uiso 1 1 calc R U . . .
H36B H 0.4323 0.8724 0.6229 0.050 Uiso 1 1 calc R U . . .
H36C H 0.3923 0.9303 0.6467 0.050 Uiso 1 1 calc R U . . .
C37 C 0.5488(2) 0.6955(3) 0.56123(19) 0.0268(11) Uani 1 1 d . . . . .
C38 C 0.5724(2) 0.7400(3) 0.5236(2) 0.0319(11) Uani 1 1 d . . . . .
C39 C 0.6233(3) 0.7214(3) 0.4931(2) 0.0366(13) Uani 1 1 d . . . . .
H39 H 0.6409 0.7509 0.4679 0.044 Uiso 1 1 calc R U . . .
C40 C 0.6493(2) 0.6601(3) 0.4988(2) 0.0353(13) Uani 1 1 d . . . . .
C41 C 0.6225(2) 0.6168(3) 0.5348(2) 0.0338(12) Uani 1 1 d . . . . .
H41 H 0.6395 0.5748 0.5381 0.041 Uiso 1 1 calc R U . . .
C42 C 0.5712(2) 0.6333(3) 0.5667(2) 0.0282(11) Uani 1 1 d . . . . .
C43 C 0.5439(3) 0.8057(3) 0.5164(2) 0.0419(14) Uani 1 1 d . . . . .
H43A H 0.5707 0.8319 0.4932 0.063 Uiso 1 1 calc R U . . .
H43B H 0.5412 0.8255 0.5540 0.063 Uiso 1 1 calc R U . . .
H43C H 0.5013 0.8023 0.4972 0.063 Uiso 1 1 calc R U . . .
C44 C 0.7046(3) 0.6417(3) 0.4648(3) 0.0498(17) Uani 1 1 d . . . . .
H44A H 0.6887 0.6266 0.4269 0.075 Uiso 1 1 calc R U . . .
H44B H 0.7290 0.6077 0.4847 0.075 Uiso 1 1 calc R U . . .
H44C H 0.7320 0.6790 0.4606 0.075 Uiso 1 1 calc R U . . .
C45 C 0.5427(3) 0.5845(3) 0.6043(2) 0.0348(12) Uani 1 1 d . . . . .
H45A H 0.5337 0.5453 0.5825 0.052 Uiso 1 1 calc R U . . .
H45B H 0.5031 0.6013 0.6179 0.052 Uiso 1 1 calc R U . . .
H45C H 0.5726 0.5752 0.6370 0.052 Uiso 1 1 calc R U . . .
C50 C 0.4606(3) 0.1488(3) 0.8975(3) 0.0305(15) Uani 0.842(7) 1 d . U P B 1
O50 O 0.4521(3) 0.0980(2) 0.9126(2) 0.0529(16) Uani 0.842(7) 1 d . U P B 1
C111 C 0.4882(17) 0.1334(17) 0.8746(16) 0.030(3) Uani 0.158(7) 1 d . U P B 2
O111 O 0.5020(15) 0.0815(13) 0.8778(13) 0.057(5) Uani 0.158(7) 1 d . U P B 2
C51 C 0.4288(3) 0.2616(3) 0.9338(3) 0.0279(14) Uani 0.845(8) 1 d . U P B 1
O51 O 0.4121(2) 0.2769(3) 0.97705(18) 0.0430(15) Uani 0.845(8) 1 d . U P B 1
C110 C 0.4336(14) 0.222(2) 0.9374(15) 0.027(3) Uani 0.155(8) 1 d . U P B 2
O110 O 0.4152(11) 0.2210(17) 0.9833(10) 0.044(5) Uani 0.155(8) 1 d . U P B 2
C52 C 0.4674(3) 0.2954(3) 0.8230(3) 0.0463(15) Uani 1 1 d . . . . .
O52 O 0.4637(2) 0.3331(2) 0.7873(2) 0.0658(14) Uani 1 1 d . . . . .
C53 C 0.5472(2) 0.2550(2) 0.91780(19) 0.0222(9) Uani 1 1 d . . . . .
C54 C 0.6204(3) 0.3189(4) 0.9642(3) 0.0565(18) Uani 1 1 d . . . . .
H54 H 0.6426 0.3563 0.9769 0.068 Uiso 1 1 calc R U . . .
C55 C 0.6351(3) 0.2601(4) 0.9792(3) 0.0564(18) Uani 1 1 d . . . . .
H55 H 0.6698 0.2470 1.0045 0.068 Uiso 1 1 calc R U . . .
C56 C 0.5391(3) 0.3746(3) 0.9045(3) 0.0382(13) Uani 1 1 d . . . . .
C57 C 0.4988(3) 0.4085(3) 0.9377(3) 0.0561(19) Uani 1 1 d . . . . .
C58 C 0.4716(4) 0.4633(3) 0.9133(4) 0.069(2) Uani 1 1 d . . . . .
H58 H 0.4415 0.4857 0.9339 0.082 Uiso 1 1 calc R U . . .
C59 C 0.4855(3) 0.4868(3) 0.8615(4) 0.062(2) Uani 1 1 d . . . . .
C60 C 0.5303(3) 0.4551(3) 0.8327(3) 0.0547(17) Uani 1 1 d . . . . .
H60 H 0.5420 0.4717 0.7973 0.066 Uiso 1 1 calc R U . . .
C61 C 0.5593(3) 0.3992(3) 0.8539(3) 0.0435(14) Uani 1 1 d . . . . .
C62 C 0.4901(6) 0.3899(4) 0.9992(4) 0.101(4) Uani 1 1 d . . . . .
H62A H 0.4448 0.3893 1.0056 0.151 Uiso 1 1 calc R U . . .
H62B H 0.5119 0.4209 1.0249 0.151 Uiso 1 1 calc R U . . .
H62C H 0.5082 0.3473 1.0067 0.151 Uiso 1 1 calc R U . . .
C63 C 0.4554(4) 0.5476(4) 0.8370(5) 0.088(3) Uani 1 1 d . . . . .
H63A H 0.4456 0.5423 0.7958 0.133 Uiso 1 1 calc R U . . .
H63B H 0.4849 0.5833 0.8438 0.133 Uiso 1 1 calc R U . . .
H63C H 0.4161 0.5563 0.8555 0.133 Uiso 1 1 calc R U . . .
C64 C 0.6102(3) 0.3680(3) 0.8222(3) 0.0560(18) Uani 1 1 d . . . . .
H64A H 0.5976 0.3679 0.7812 0.084 Uiso 1 1 calc R U . . .
H64B H 0.6163 0.3240 0.8356 0.084 Uiso 1 1 calc R U . . .
H64C H 0.6500 0.3918 0.8291 0.084 Uiso 1 1 calc R U . . .
C65 C 0.5969(2) 0.1526(3) 0.9579(2) 0.0331(12) Uani 1 1 d . . . . .
C66 C 0.6416(3) 0.1212(3) 0.9261(2) 0.0416(14) Uani 1 1 d . . . . .
C67 C 0.6509(3) 0.0577(4) 0.9352(3) 0.0580(18) Uani 1 1 d . . . . .
H67 H 0.6808 0.0356 0.9140 0.070 Uiso 1 1 calc R U . . .
C68 C 0.6188(5) 0.0253(4) 0.9735(5) 0.090(3) Uani 1 1 d . . . . .
C69 C 0.5767(5) 0.0570(5) 1.0074(4) 0.094(3) Uani 1 1 d . . . . .
H69 H 0.5555 0.0338 1.0352 0.113 Uiso 1 1 calc R U . . .
C70 C 0.5653(4) 0.1226(4) 1.0008(3) 0.0561(19) Uani 1 1 d . . . . .
C71 C 0.6801(3) 0.1548(4) 0.8857(3) 0.067(2) Uani 1 1 d . . . . .
H71A H 0.6979 0.1238 0.8600 0.101 Uiso 1 1 calc R U . . .
H71B H 0.7147 0.1778 0.9069 0.101 Uiso 1 1 calc R U . . .
H71C H 0.6533 0.1853 0.8633 0.101 Uiso 1 1 calc R U . . .
C72 C 0.6278(7) -0.0474(6) 0.9825(7) 0.153(5) Uani 1 1 d . U . . .
H72A H 0.5862 -0.0682 0.9817 0.229 Uiso 1 1 calc R U . . .
H72B H 0.6509 -0.0552 1.0195 0.229 Uiso 1 1 calc R U . . .
H72C H 0.6520 -0.0649 0.9520 0.229 Uiso 1 1 calc R U . . .
C73 C 0.5224(5) 0.1585(4) 1.0387(3) 0.081(3) Uani 1 1 d . . . . .
H73A H 0.4828 0.1699 1.0167 0.121 Uiso 1 1 calc R U . . .
H73B H 0.5438 0.1975 1.0530 0.121 Uiso 1 1 calc R U . . .
H73C H 0.5128 0.1315 1.0711 0.121 Uiso 1 1 calc R U . . .
C74 C 0.3822(2) 0.2145(2) 0.82548(19) 0.0213(9) Uani 1 1 d . . . . .
C75 C 0.3065(2) 0.1913(3) 0.7541(2) 0.0412(14) Uani 1 1 d . . . . .
H75 H 0.2873 0.1745 0.7195 0.049 Uiso 1 1 calc R U . . .
C76 C 0.2780(2) 0.2252(3) 0.7930(2) 0.0399(14) Uani 1 1 d . . . . .
H76 H 0.2346 0.2374 0.7913 0.048 Uiso 1 1 calc R U . . .
C77 C 0.4123(2) 0.1513(2) 0.7384(2) 0.0265(10) Uani 1 1 d . . . . .
C78 C 0.4335(3) 0.1828(3) 0.6910(2) 0.0315(11) Uani 1 1 d . . . . .
C79 C 0.4646(3) 0.1462(3) 0.6515(2) 0.0336(12) Uani 1 1 d . . . . .
H79 H 0.4815 0.1668 0.6199 0.040 Uiso 1 1 calc R U . . .
C80 C 0.4714(2) 0.0808(3) 0.6574(2) 0.0318(12) Uani 1 1 d . . . . .
C81 C 0.4483(2) 0.0512(3) 0.7043(2) 0.0319(11) Uani 1 1 d . . . . .
H81 H 0.4538 0.0064 0.7087 0.038 Uiso 1 1 calc R U . . .
C82 C 0.4173(2) 0.0846(3) 0.7454(2) 0.0298(11) Uani 1 1 d . . . . .
C83 C 0.4224(3) 0.2524(3) 0.6785(2) 0.0491(16) Uani 1 1 d . . . . .
H83A H 0.4627 0.2729 0.6712 0.074 Uiso 1 1 calc R U . . .
H83B H 0.4046 0.2728 0.7114 0.074 Uiso 1 1 calc R U . . .
H83C H 0.3925 0.2569 0.6449 0.074 Uiso 1 1 calc R U . . .
C84 C 0.5009(3) 0.0414(3) 0.6115(2) 0.0400(13) Uani 1 1 d . . . . .
H84A H 0.4680 0.0150 0.5915 0.060 Uiso 1 1 calc R U . . .
H84B H 0.5341 0.0138 0.6293 0.060 Uiso 1 1 calc R U . . .
H84C H 0.5194 0.0701 0.5841 0.060 Uiso 1 1 calc R U . . .
C85 C 0.3872(3) 0.0493(3) 0.7920(2) 0.0370(13) Uani 1 1 d . . . . .
H85A H 0.3477 0.0293 0.7765 0.056 Uiso 1 1 calc R U . . .
H85B H 0.3778 0.0793 0.8224 0.056 Uiso 1 1 calc R U . . .
H85C H 0.4164 0.0163 0.8076 0.056 Uiso 1 1 calc R U . . .
C86 C 0.3044(2) 0.2749(2) 0.88478(19) 0.0237(10) Uani 1 1 d . . . . .
C87 C 0.2797(2) 0.2407(3) 0.9293(2) 0.0274(11) Uani 1 1 d . . . . .
C88 C 0.2519(2) 0.2750(3) 0.9713(2) 0.0381(14) Uani 1 1 d . . . . .
H88 H 0.2359 0.2528 1.0026 0.046 Uiso 1 1 calc R U . . .
C89 C 0.2468(2) 0.3413(3) 0.9688(2) 0.0431(15) Uani 1 1 d . . . . .
C90 C 0.2723(3) 0.3728(3) 0.9249(3) 0.0441(15) Uani 1 1 d . . . . .
H90 H 0.2706 0.4181 0.9243 0.053 Uiso 1 1 calc R U . . .
C91 C 0.3008(2) 0.3412(2) 0.8811(2) 0.0315(11) Uani 1 1 d . . . . .
C92 C 0.2832(3) 0.1690(3) 0.9318(3) 0.0438(14) Uani 1 1 d . . . . .
H92A H 0.2628 0.1510 0.8965 0.066 Uiso 1 1 calc R U . . .
H92B H 0.2614 0.1536 0.9646 0.066 Uiso 1 1 calc R U . . .
H92C H 0.3278 0.1556 0.9357 0.066 Uiso 1 1 calc R U . . .
C93 C 0.2108(3) 0.3762(4) 1.0134(3) 0.070(2) Uani 1 1 d . . . . .
H93A H 0.2156 0.4224 1.0086 0.105 Uiso 1 1 calc R U . . .
H93B H 0.2279 0.3637 1.0517 0.105 Uiso 1 1 calc R U . . .
H93C H 0.1657 0.3649 1.0086 0.105 Uiso 1 1 calc R U . . .
C94 C 0.3262(3) 0.3781(3) 0.8322(3) 0.0524(17) Uani 1 1 d . . . . .
H94A H 0.3215 0.3523 0.7973 0.079 Uiso 1 1 calc R U . . .
H94B H 0.3712 0.3878 0.8412 0.079 Uiso 1 1 calc R U . . .
H94C H 0.3024 0.4180 0.8264 0.079 Uiso 1 1 calc R U . . .
C100 C 0.1794(3) 0.0242(4) 0.8419(3) 0.060(2) Uani 1 1 d . . . . .
C101 C 0.1562(4) -0.0081(4) 0.7960(3) 0.065(2) Uani 1 1 d . . . . .
H101 H 0.1760 -0.0060 0.7609 0.078 Uiso 1 1 calc R U . . .
C102 C 0.1028(4) -0.0443(4) 0.8012(4) 0.070(2) Uani 1 1 d . . . . .
H102 H 0.0845 -0.0671 0.7692 0.084 Uiso 1 1 calc R U . . .
C103 C 0.0760(3) -0.0478(4) 0.8526(3) 0.063(2) Uani 1 1 d . . . . .
H103 H 0.0394 -0.0736 0.8560 0.076 Uiso 1 1 calc R U . . .
C104 C 0.1010(3) -0.0148(3) 0.8989(3) 0.0459(15) Uani 1 1 d . . . . .
H104 H 0.0818 -0.0172 0.9343 0.055 Uiso 1 1 calc R U . . .
C105 C 0.1535(3) 0.0217(3) 0.8941(3) 0.0534(17) Uani 1 1 d . . . . .
H105 H 0.1720 0.0448 0.9259 0.064 Uiso 1 1 calc R U . . .

loop_
_atom_site_aniso_label
_atom_site_aniso_U_11
_atom_site_aniso_U_22
_atom_site_aniso_U_33
_atom_site_aniso_U_23
_atom_site_aniso_U_13
_atom_site_aniso_U_12
Ga2 0.0345(12) 0.0443(12) 0.0180(10) -0.0025(8) -0.0050(7) 0.0140(8)
Cl3 0.051(2) 0.058(2) 0.026(2) -0.0111(18) -0.0165(18) 0.0262(17)
Cl4 0.0511(14) 0.151(3) 0.0633(15) -0.024(2) 0.0083(11) -0.0157(18)
Cl5 0.118(2) 0.0550(14) 0.0427(12) -0.0058(10) -0.0213(13) 0.0417(14)
Cl6 0.078(3) 0.081(3) 0.0248(12) -0.0134(17) -0.0097(19) 0.0351(19)
Ga5 0.025(3) 0.048(4) 0.019(4) 0.011(3) 0.004(2) 0.013(3)
Cl20 0.108(8) 0.074(7) 0.104(8) 0.032(6) -0.034(7) -0.012(6)
Cl21 0.042(5) 0.150(9) 0.054(5) -0.005(7) 0.016(4) 0.023(6)
Cl22 0.070(9) 0.095(10) 0.026(5) -0.024(8) -0.019(7) 0.058(8)
Cl23 0.038(6) 0.057(9) 0.029(10) -0.017(8) -0.016(8) 0.026(6)
Ga3 0.0275(3) 0.0515(7) 0.0385(4) -0.0156(4) 0.0007(3) 0.0032(4)
Cl8 0.0387(10) 0.0618(14) 0.0827(16) -0.0333(12) -0.0105(10) 0.0190(10)
Cl7 0.0494(12) 0.102(2) 0.0499(11) -0.0211(12) 0.0204(9) -0.0158(12)
Ga6 0.0275(3) 0.0515(7) 0.0385(4) -0.0156(4) 0.0007(3) 0.0032(4)
Cl25 0.055(6) 0.095(8) 0.062(6) -0.006(7) 0.012(5) -0.007(6)
Cl26 0.055(6) 0.071(7) 0.071(7) 0.004(6) -0.003(6) 0.009(6)
Ga1 0.0200(2) 0.0276(3) 0.0210(2) -0.0043(2) -0.00126(19) 0.0022(2)
F1 0.134(5) 0.168(6) 0.120(5) -0.063(4) 0.062(4) -0.117(5)
O1 0.0274(19) 0.033(2) 0.051(2) 0.0083(18) -0.0120(17) -0.0038(16)
N1 0.0152(19) 0.041(3) 0.026(2) 0.0057(18) -0.0060(15) -0.0071(17)
C1 0.013(2) 0.038(3) 0.025(2) 0.000(2) -0.0081(18) -0.004(2)
Cl1 0.0365(7) 0.0308(7) 0.0367(7) -0.0109(5) -0.0014(5) 0.0039(5)
Fe1 0.0118(3) 0.0254(3) 0.0182(3) -0.0010(3) -0.0036(2) -0.0007(2)
O2 0.0181(17) 0.058(3) 0.0248(17) -0.0051(17) 0.0003(14) 0.0051(16)
N2 0.0105(17) 0.042(3) 0.0218(19) 0.0052(18) -0.0029(14) -0.0017(16)
C2 0.022(2) 0.034(3) 0.020(2) 0.003(2) -0.0058(18) -0.001(2)
Cl2 0.0300(6) 0.0432(7) 0.0248(6) 0.0043(5) 0.0042(5) 0.0074(5)
Fe2 0.0149(3) 0.0307(4) 0.0153(3) -0.0003(3) -0.0014(2) -0.0047(3)
O3 0.0207(17) 0.0260(19) 0.0381(19) 0.0019(15) -0.0041(14) 0.0004(14)
N3 0.0098(17) 0.033(2) 0.027(2) -0.0093(17) -0.0051(15) 0.0027(15)
C3 0.011(2) 0.034(3) 0.022(2) -0.005(2) -0.0028(17) 0.0024(19)
Cl9 0.0388(8) 0.0823(13) 0.0534(9) 0.0014(9) 0.0125(7) -0.0122(8)
C9 0.026(3) 0.049(4) 0.052(4) -0.012(3) 0.002(2) -0.010(3)
N8 0.0159(18) 0.034(2) 0.025(2) -0.0087(17) -0.0065(15) 0.0023(17)
C8 0.023(3) 0.051(4) 0.037(3) 0.007(3) -0.008(2) -0.013(2)
N7 0.022(2) 0.037(2) 0.026(2) -0.0116(18) -0.0112(16) 0.0054(18)
C7 0.017(2) 0.041(3) 0.037(3) 0.005(2) -0.004(2) -0.012(2)
N6 0.027(2) 0.038(3) 0.029(2) -0.0061(19) -0.0126(17) 0.0007(19)
C6 0.014(2) 0.055(4) 0.032(3) 0.014(3) -0.0058(19) -0.004(2)
N5 0.031(2) 0.029(2) 0.041(3) -0.006(2) -0.0034(19) -0.0075(19)
C5 0.014(2) 0.060(4) 0.036(3) 0.009(3) -0.009(2) -0.011(2)
Ga4 0.0259(3) 0.0276(3) 0.0211(3) -0.0005(2) -0.0051(2) 0.0024(2)
N4 0.0167(18) 0.034(2) 0.0222(19) -0.0090(17) -0.0035(15) 0.0005(16)
C4 0.014(2) 0.033(3) 0.020(2) 0.0004(19) -0.0025(17) -0.0022(18)
Cl10 0.0542(8) 0.0270(7) 0.0393(7) -0.0016(5) -0.0080(6) 0.0059(6)
C10 0.020(3) 0.060(4) 0.045(3) 0.016(3) -0.003(2) -0.014(3)
Cl11 0.0630(9) 0.0391(8) 0.0271(6) -0.0094(6) -0.0133(6) 0.0149(7)
C11 0.030(3) 0.055(4) 0.037(3) 0.008(3) 0.001(2) -0.007(3)
Cl12 0.0368(7) 0.0343(7) 0.0494(8) 0.0019(6) -0.0220(6) 0.0040(6)
C12 0.019(2) 0.054(4) 0.040(3) 0.019(3) -0.007(2) -0.012(2)
C13 0.036(3) 0.062(4) 0.037(3) 0.012(3) 0.008(2) -0.006(3)
C14 0.046(3) 0.041(3) 0.045(3) -0.007(3) -0.008(3) -0.010(3)
C15 0.038(3) 0.052(4) 0.067(4) 0.010(3) 0.003(3) -0.005(3)
C16 0.014(2) 0.036(3) 0.026(2) 0.008(2) -0.0059(18) 0.0012(19)
C17 0.017(2) 0.046(3) 0.033(3) 0.003(2) -0.0067(19) 0.007(2)
C18 0.024(3) 0.036(3) 0.051(3) 0.006(3) -0.006(2) 0.004(2)
C19 0.024(3) 0.050(4) 0.038(3) 0.012(3) -0.004(2) 0.001(2)
C20 0.020(2) 0.055(4) 0.028(3) 0.012(2) 0.001(2) 0.000(2)
C22 0.036(3) 0.054(4) 0.039(3) -0.006(3) 0.002(2) 0.018(3)
C21 0.018(2) 0.046(3) 0.023(2) 0.007(2) -0.0060(18) 0.001(2)
C23 0.059(4) 0.053(4) 0.054(4) 0.023(3) -0.002(3) 0.000(3)
C25 0.016(2) 0.025(2) 0.023(2) 0.0002(19) 0.0004(17) 0.0009(18)
C24 0.037(3) 0.048(3) 0.022(2) 0.001(2) -0.006(2) -0.006(3)
C29 0.011(2) 0.032(3) 0.036(3) -0.006(2) -0.0052(18) 0.0000(18)
C28 0.0108(19) 0.031(3) 0.024(2) -0.0093(19) -0.0029(17) 0.0003(18)
C27 0.020(2) 0.054(4) 0.032(3) -0.017(3) -0.007(2) -0.001(2)
C26 0.016(2) 0.053(3) 0.035(3) -0.019(3) -0.007(2) 0.002(2)
C30 0.015(2) 0.045(3) 0.031(3) 0.000(2) 0.0023(19) -0.005(2)
C31 0.016(2) 0.051(3) 0.034(3) -0.016(2) 0.002(2) 0.002(2)
C32 0.018(2) 0.033(3) 0.040(3) -0.008(2) 0.000(2) 0.006(2)
C33 0.012(2) 0.035(3) 0.029(2) -0.002(2) -0.0049(18) 0.0009(19)
C34 0.026(3) 0.031(3) 0.049(3) 0.001(2) 0.000(2) -0.005(2)
C35 0.044(4) 0.076(5) 0.052(4) -0.021(4) 0.020(3) 0.011(3)
C36 0.022(2) 0.038(3) 0.039(3) 0.003(2) -0.005(2) 0.002(2)
C37 0.018(2) 0.042(3) 0.020(2) -0.009(2) -0.0030(17) -0.001(2)
C38 0.027(3) 0.046(3) 0.023(2) -0.005(2) -0.0037(19) -0.002(2)
C39 0.033(3) 0.056(4) 0.021(2) -0.004(2) 0.001(2) -0.009(3)
C40 0.022(2) 0.057(4) 0.027(3) -0.018(2) 0.004(2) -0.005(2)
C41 0.026(3) 0.039(3) 0.036(3) -0.017(2) 0.001(2) -0.002(2)
C42 0.024(2) 0.035(3) 0.025(2) -0.008(2) -0.0017(19) -0.003(2)
C43 0.046(3) 0.051(4) 0.029(3) 0.009(3) -0.001(2) 0.003(3)
C44 0.035(3) 0.069(5) 0.047(3) -0.025(3) 0.018(3) -0.009(3)
C45 0.030(3) 0.038(3) 0.036(3) -0.007(2) 0.005(2) -0.003(2)
C50 0.027(3) 0.027(3) 0.036(4) 0.003(3) -0.009(3) -0.001(3)
O50 0.059(3) 0.029(3) 0.068(4) 0.008(2) -0.019(3) -0.008(2)
C111 0.025(6) 0.029(6) 0.035(6) 0.001(5) -0.010(5) -0.001(5)
O111 0.064(9) 0.035(9) 0.068(10) 0.001(8) -0.028(9) -0.011(8)
C51 0.015(2) 0.033(4) 0.034(3) -0.003(3) -0.008(2) 0.001(3)
O51 0.022(2) 0.080(4) 0.027(2) -0.026(3) -0.0001(17) 0.003(2)
C110 0.013(5) 0.033(6) 0.033(6) -0.003(6) -0.010(5) 0.000(6)
O110 0.020(8) 0.086(10) 0.025(8) -0.019(9) -0.004(7) 0.003(9)
C52 0.047(4) 0.051(4) 0.039(3) 0.007(3) -0.012(3) -0.016(3)
O52 0.071(3) 0.065(3) 0.057(3) 0.028(3) -0.022(2) -0.024(3)
C53 0.019(2) 0.027(3) 0.021(2) -0.0027(19) 0.0025(17) -0.0008(18)
C54 0.043(4) 0.055(4) 0.068(4) -0.022(4) -0.020(3) -0.016(3)
C55 0.042(4) 0.064(5) 0.059(4) -0.018(4) -0.028(3) -0.009(3)
C56 0.036(3) 0.026(3) 0.054(3) -0.003(2) 0.012(3) -0.006(2)
C57 0.061(4) 0.026(3) 0.086(5) -0.008(3) 0.041(4) -0.007(3)
C58 0.063(5) 0.028(3) 0.121(7) 0.004(4) 0.053(5) 0.003(3)
C59 0.048(4) 0.031(3) 0.109(6) 0.007(4) 0.016(4) 0.004(3)
C60 0.059(4) 0.040(4) 0.068(4) 0.012(3) 0.022(3) 0.002(3)
C61 0.042(3) 0.036(3) 0.054(4) -0.002(3) 0.013(3) -0.003(3)
C62 0.167(10) 0.045(5) 0.101(7) -0.012(5) 0.084(7) -0.011(6)
C63 0.079(6) 0.042(4) 0.147(9) 0.017(5) 0.028(6) 0.017(4)
C64 0.050(4) 0.048(4) 0.074(5) -0.001(3) 0.032(3) 0.001(3)
C65 0.033(3) 0.042(3) 0.022(2) -0.001(2) -0.011(2) 0.012(2)
C66 0.027(3) 0.054(4) 0.042(3) -0.016(3) -0.007(2) 0.006(3)
C67 0.046(4) 0.056(4) 0.073(5) -0.005(4) 0.009(3) 0.015(3)
C68 0.086(6) 0.061(5) 0.126(8) 0.018(5) 0.022(6) 0.047(5)
C69 0.112(8) 0.090(7) 0.087(6) 0.059(5) 0.042(6) 0.035(6)
C70 0.077(5) 0.062(4) 0.030(3) 0.016(3) 0.011(3) 0.029(4)
C71 0.034(3) 0.097(6) 0.073(5) -0.019(4) 0.019(3) -0.010(4)
C72 0.162(9) 0.111(8) 0.188(9) 0.035(7) 0.036(8) 0.037(7)
C73 0.110(7) 0.095(7) 0.042(4) 0.018(4) 0.037(4) 0.035(5)
C74 0.023(2) 0.020(2) 0.020(2) 0.0006(18) -0.0022(17) -0.0014(18)
C75 0.026(3) 0.059(4) 0.037(3) -0.019(3) -0.017(2) 0.009(3)
C76 0.022(3) 0.057(4) 0.038(3) -0.018(3) -0.014(2) 0.008(2)
C77 0.024(2) 0.032(3) 0.022(2) -0.009(2) -0.0078(18) 0.003(2)
C78 0.036(3) 0.033(3) 0.024(2) -0.007(2) -0.007(2) 0.007(2)
C79 0.035(3) 0.043(3) 0.022(2) -0.003(2) -0.002(2) 0.005(2)
C80 0.026(2) 0.041(3) 0.027(3) -0.011(2) -0.009(2) 0.005(2)
C81 0.034(3) 0.029(3) 0.032(3) -0.008(2) -0.010(2) 0.000(2)
C82 0.026(2) 0.037(3) 0.025(2) -0.008(2) -0.0084(19) -0.002(2)
C83 0.078(5) 0.045(4) 0.023(3) 0.002(2) -0.007(3) 0.011(3)
C84 0.033(3) 0.048(4) 0.038(3) -0.013(3) -0.004(2) 0.011(3)
C85 0.046(3) 0.031(3) 0.033(3) -0.008(2) -0.002(2) -0.008(2)
C86 0.016(2) 0.030(3) 0.024(2) -0.005(2) -0.0049(17) 0.0015(19)
C87 0.013(2) 0.038(3) 0.031(2) 0.004(2) -0.0069(18) -0.0019(19)
C88 0.021(2) 0.068(4) 0.025(3) 0.002(3) -0.004(2) 0.006(3)
C89 0.021(3) 0.074(5) 0.033(3) -0.021(3) -0.010(2) 0.015(3)
C90 0.039(3) 0.037(3) 0.053(4) -0.017(3) -0.018(3) 0.011(3)
C91 0.027(3) 0.028(3) 0.038(3) 0.000(2) -0.009(2) 0.001(2)
C92 0.033(3) 0.036(3) 0.063(4) 0.014(3) 0.002(3) -0.007(2)
C93 0.042(4) 0.117(7) 0.051(4) -0.041(4) -0.007(3) 0.031(4)
C94 0.051(4) 0.042(4) 0.064(4) 0.019(3) -0.002(3) -0.003(3)
C100 0.060(4) 0.055(4) 0.068(5) -0.016(4) 0.018(4) -0.031(4)
C101 0.074(5) 0.067(5) 0.058(4) -0.027(4) 0.033(4) -0.011(4)
C102 0.062(5) 0.074(5) 0.076(5) -0.040(4) 0.019(4) -0.024(4)
C103 0.039(4) 0.068(5) 0.084(5) -0.009(4) 0.013(4) -0.010(3)
C104 0.038(3) 0.055(4) 0.045(3) 0.006(3) 0.005(3) 0.011(3)
C105 0.063(4) 0.053(4) 0.044(4) -0.011(3) 0.000(3) -0.010(3)

loop_
_atom_type_symbol
_atom_type_description
_atom_type_scat_dispersion_real
_atom_type_scat_dispersion_imag
_atom_type_scat_source
C C 0.0033 0.0016 'International Tables Vol C Tables 4.2.6.8 and 6.1.1.4'
H H 0.0000 0.0000 'International Tables Vol C Tables 4.2.6.8 and 6.1.1.4'
N N 0.0061 0.0033 'International Tables Vol C Tables 4.2.6.8 and 6.1.1.4'
O O 0.0106 0.0060 'International Tables Vol C Tables 4.2.6.8 and 6.1.1.4'
Cl Cl 0.1484 0.1585 'International Tables Vol C Tables 4.2.6.8 and 6.1.1.4'
Fe Fe 0.3463 0.8444 'International Tables Vol C Tables 4.2.6.8 and 6.1.1.4'
Ga Ga 0.2307 1.6083 'International Tables Vol C Tables 4.2.6.8 and 6.1.1.4'
F F 0.0171 0.0103 'International Tables Vol C Tables 4.2.6.8 and 6.1.1.4'

loop_
_geom_angle_atom_site_label_1
_geom_angle_atom_site_label_2
_geom_angle_atom_site_label_3
_geom_angle
Cl4 Ga2 Cl3 107.0(2)
Cl4 Ga2 Cl6 106.1(2)
Cl3 Ga2 Cl6 112.2(3)
Cl4 Ga2 Cl5 107.8(2)
Cl3 Ga2 Cl5 109.2(3)
Cl6 Ga2 Cl5 114.1(2)
Cl22 Ga5 Cl20 92.3(12)
Cl22 Ga5 Cl23 107.3(15)
Cl20 Ga5 Cl23 103.0(14)
Cl22 Ga5 Cl21 126.0(13)
Cl20 Ga5 Cl21 108.7(12)
Cl23 Ga5 Cl21 114.8(11)
Cl7 Ga3 Cl8 105.78(11)
Cl7 Ga3 Fe2 126.54(9)
Cl8 Ga3 Fe2 124.04(8)
Cl25 Ga6 Cl26 102.6(7)
Cl25 Ga6 Fe2 133.5(6)
Cl26 Ga6 Fe2 120.4(5)
Cl25 Ga6 C52 88.6(6)
Cl26 Ga6 C52 167.1(5)
Fe2 Ga6 C52 46.99(19)
Cl1 Ga1 Cl2 106.30(6)
Cl1 Ga1 Fe1 126.62(5)
Cl2 Ga1 Fe1 124.82(5)
C4 N1 C5 111.4(4)
C4 N1 C7 129.3(4)
C5 N1 C7 118.1(4)
O1 C1 Fe1 172.8(4)
C3 Fe1 C1 160.3(2)
C3 Fe1 C2 95.7(2)
C1 Fe1 C2 102.0(2)
C3 Fe1 C25 85.00(19)
C1 Fe1 C25 84.48(19)
C2 Fe1 C25 96.56(19)
C3 Fe1 C4 97.59(19)
C1 Fe1 C4 94.72(19)
C2 Fe1 C4 77.16(19)
C25 Fe1 C4 173.38(18)
C3 Fe1 Ga1 81.47(14)
C1 Fe1 Ga1 83.31(16)
C2 Fe1 Ga1 166.12(14)
C25 Fe1 Ga1 96.72(13)
C4 Fe1 Ga1 89.70(13)
C4 N2 C6 111.7(4)
C4 N2 C16 129.2(4)
C6 N2 C16 118.1(4)
O2 C2 Fe1 167.4(4)
C110 Fe2 C52 130.3(14)
C50 Fe2 C52 161.0(3)
C50 Fe2 C51 93.2(3)
C52 Fe2 C51 103.2(3)
C110 Fe2 C74 95.3(10)
C50 Fe2 C74 89.3(2)
C52 Fe2 C74 79.9(2)
C51 Fe2 C74 94.7(2)
C110 Fe2 C111 90.3(18)
C52 Fe2 C111 139.3(12)
C74 Fe2 C111 94.5(9)
C110 Fe2 C53 85.3(10)
C50 Fe2 C53 98.5(2)
C52 Fe2 C53 93.3(2)
C51 Fe2 C53 82.1(2)
C74 Fe2 C53 171.70(19)
C111 Fe2 C53 93.7(9)
C110 Fe2 Ga6 162.1(13)
C52 Fe2 Ga6 67.3(3)
C74 Fe2 Ga6 90.99(19)
C111 Fe2 Ga6 72.5(12)
C53 Fe2 Ga6 90.82(19)
C50 Fe2 Ga3 79.9(2)
C52 Fe2 Ga3 85.2(2)
C51 Fe2 Ga3 169.14(19)
C74 Fe2 Ga3 93.56(13)
C53 Fe2 Ga3 90.65(13)
C25 N3 C26 110.6(4)
C25 N3 C28 129.8(4)
C26 N3 C28 119.5(4)
O3 C3 Fe1 172.5(4)
C10 C9 C8 120.7(6)
C10 C9 H9 119.6
C8 C9 H9 119.6
C74 N8 C76 111.6(4)
C74 N8 C86 131.0(4)
C76 N8 C86 117.4(4)
C7 C8 C9 116.9(5)
C7 C8 C14 123.8(5)
C9 C8 C14 119.3(6)
C74 N7 C75 111.9(4)
C74 N7 C77 130.2(4)
C75 N7 C77 117.9(4)
C8 C7 C12 123.0(5)
C8 C7 N1 115.7(5)
C12 C7 N1 120.8(5)
C53 N6 C55 111.2(5)
C53 N6 C65 130.2(4)
C55 N6 C65 118.5(5)
C5 C6 N2 106.8(4)
C5 C6 H6 126.6
N2 C6 H6 126.6
C53 N5 C54 110.7(5)
C53 N5 C56 129.3(4)
C54 N5 C56 119.9(5)
C6 C5 N1 107.0(4)
C6 C5 H5 126.5
N1 C5 H5 126.5
Cl9 Ga4 Cl11 111.15(7)
Cl9 Ga4 Cl12 108.88(7)
Cl11 Ga4 Cl12 107.32(6)
Cl9 Ga4 Cl10 110.55(7)
Cl11 Ga4 Cl10 109.82(6)
Cl12 Ga4 Cl10 109.04(6)
C25 N4 C27 111.5(4)
C25 N4 C37 127.7(4)
C27 N4 C37 120.6(4)
N2 C4 N1 103.1(4)
N2 C4 Fe1 127.6(3)
N1 C4 Fe1 126.5(3)
C11 C10 C9 120.6(6)
C11 C10 C15 121.6(5)
C9 C10 C15 117.7(6)
C10 C11 C12 121.7(6)
C10 C11 H11 119.2
C12 C11 H11 119.2
C11 C12 C7 117.0(6)
C11 C12 C13 119.1(5)
C7 C12 C13 123.9(5)
C12 C13 H13A 109.5
C12 C13 H13B 109.5
H13A C13 H13B 109.5
C12 C13 H13C 109.5
H13A C13 H13C 109.5
H13B C13 H13C 109.5
C8 C14 H14A 109.5
C8 C14 H14B 109.5
H14A C14 H14B 109.5
C8 C14 H14C 109.5
H14A C14 H14C 109.5
H14B C14 H14C 109.5
C10 C15 H15A 109.5
C10 C15 H15B 109.5
H15A C15 H15B 109.5
C10 C15 H15C 109.5
H15A C15 H15C 109.5
H15B C15 H15C 109.5
C17 C16 C21 122.1(5)
C17 C16 N2 120.8(4)
C21 C16 N2 116.5(5)
C16 C17 C18 117.6(5)
C16 C17 C22 122.4(5)
C18 C17 C22 120.0(5)
C19 C18 C17 121.2(5)
C19 C18 H18 119.4
C17 C18 H18 119.4
C20 C19 C18 118.9(5)
C20 C19 C23 120.3(5)
C18 C19 C23 120.7(6)
C21 C20 C19 122.5(5)
C21 C20 H20 118.8
C19 C20 H20 118.8
C17 C22 H22A 109.5
C17 C22 H22B 109.5
H22A C22 H22B 109.5
C17 C22 H22C 109.5
H22A C22 H22C 109.5
H22B C22 H22C 109.5
C20 C21 C16 117.6(5)
C20 C21 C24 120.6(5)
C16 C21 C24 121.5(5)
C19 C23 H23A 109.5
C19 C23 H23B 109.5
H23A C23 H23B 109.5
C19 C23 H23C 109.5
H23A C23 H23C 109.5
H23B C23 H23C 109.5
N4 C25 N3 103.4(4)
N4 C25 Fe1 126.5(3)
N3 C25 Fe1 130.1(3)
C21 C24 H24A 109.5
C21 C24 H24B 109.5
H24A C24 H24B 109.5
C21 C24 H24C 109.5
H24A C24 H24C 109.5
H24B C24 H24C 109.5
C28 C29 C30 117.2(5)
C28 C29 C34 122.9(5)
C30 C29 C34 119.6(5)
C29 C28 C33 122.5(4)
C29 C28 N3 119.0(4)
C33 C28 N3 117.6(4)
C26 C27 N4 106.7(4)
C26 C27 H27 126.6
N4 C27 H27 126.6
C27 C26 N3 107.8(4)
C27 C26 H26 126.1
N3 C26 H26 126.1
C31 C30 C29 121.3(5)
C31 C30 H30 119.3
C29 C30 H30 119.3
C32 C31 C30 118.5(5)
C32 C31 C35 121.0(6)
C30 C31 C35 120.5(6)
C31 C32 C33 123.2(5)
C31 C32 H32 118.4
C33 C32 H32 118.4
C32 C33 C28 116.7(5)
C32 C33 C36 120.3(5)
C28 C33 C36 122.9(4)
C29 C34 H34A 109.5
C29 C34 H34B 109.5
H34A C34 H34B 109.5
C29 C34 H34C 109.5
H34A C34 H34C 109.5
H34B C34 H34C 109.5
C31 C35 H35A 109.5
C31 C35 H35B 109.5
H35A C35 H35B 109.5
C31 C35 H35C 109.5
H35A C35 H35C 109.5
H35B C35 H35C 109.5
C33 C36 H36A 109.5
C33 C36 H36B 109.5
H36A C36 H36B 109.5
C33 C36 H36C 109.5
H36A C36 H36C 109.5
H36B C36 H36C 109.5
C42 C37 C38 123.2(5)
C42 C37 N4 118.8(4)
C38 C37 N4 117.9(5)
C39 C38 C37 117.5(5)
C39 C38 C43 121.1(5)
C37 C38 C43 121.4(5)
C38 C39 C40 121.5(5)
C38 C39 H39 119.3
C40 C39 H39 119.3
C41 C40 C39 118.9(5)
C41 C40 C44 121.3(6)
C39 C40 C44 119.8(5)
C40 C41 C42 121.8(5)
C40 C41 H41 119.1
C42 C41 H41 119.1
C37 C42 C41 117.0(5)
C37 C42 C45 122.8(4)
C41 C42 C45 120.2(5)
C38 C43 H43A 109.5
C38 C43 H43B 109.5
H43A C43 H43B 109.5
C38 C43 H43C 109.5
H43A C43 H43C 109.5
H43B C43 H43C 109.5
C40 C44 H44A 109.5
C40 C44 H44B 109.5
H44A C44 H44B 109.5
C40 C44 H44C 109.5
H44A C44 H44C 109.5
H44B C44 H44C 109.5
C42 C45 H45A 109.5
C42 C45 H45B 109.5
H45A C45 H45B 109.5
C42 C45 H45C 109.5
H45A C45 H45C 109.5
H45B C45 H45C 109.5
O50 C50 Fe2 174.1(6)
O111 C111 Fe2 178(3)
O51 C51 Fe2 169.8(6)
O110 C110 Fe2 175(3)
O52 C52 Fe2 170.8(5)
O52 C52 Ga6 110.6(6)
Fe2 C52 Ga6 65.7(3)
N6 C53 N5 103.3(4)
N6 C53 Fe2 131.0(4)
N5 C53 Fe2 125.3(3)
C55 C54 N5 107.9(5)
C55 C54 H54 126.1
N5 C54 H54 126.1
C54 C55 N6 106.9(5)
C54 C55 H55 126.6
N6 C55 H55 126.6
C57 C56 C61 121.8(6)
C57 C56 N5 118.8(6)
C61 C56 N5 118.9(5)
C56 C57 C58 116.3(7)
C56 C57 C62 121.5(7)
C58 C57 C62 122.0(6)
C59 C58 C57 123.8(6)
C59 C58 H58 118.1
C57 C58 H58 118.1
C58 C59 C60 117.7(6)
C58 C59 C63 122.0(7)
C60 C59 C63 120.2(7)
C59 C60 C61 122.0(6)
C59 C60 H60 119.0
C61 C60 H60 119.0
C56 C61 C60 117.6(6)
C56 C61 C64 122.5(6)
C60 C61 C64 120.0(6)
C57 C62 H62A 109.5
C57 C62 H62B 109.5
H62A C62 H62B 109.5
C57 C62 H62C 109.5
H62A C62 H62C 109.5
H62B C62 H62C 109.5
C59 C63 H63A 109.5
C59 C63 H63B 109.5
H63A C63 H63B 109.5
C59 C63 H63C 109.5
H63A C63 H63C 109.5
H63B C63 H63C 109.5
C61 C64 H64A 109.5
C61 C64 H64B 109.5
H64A C64 H64B 109.5
C61 C64 H64C 109.5
H64A C64 H64C 109.5
H64B C64 H64C 109.5
C70 C65 C66 123.1(6)
C70 C65 N6 118.6(5)
C66 C65 N6 117.7(5)
C67 C66 C65 117.9(6)
C67 C66 C71 119.3(6)
C65 C66 C71 122.7(6)
C68 C67 C66 121.5(7)
C68 C67 H67 119.2
C66 C67 H67 119.2
C67 C68 C69 120.6(8)
C67 C68 C72 121.6(9)
C69 C68 C72 117.8(10)
C70 C69 C68 120.8(8)
C70 C69 H69 119.6
C68 C69 H69 119.6
C65 C70 C69 115.8(6)
C65 C70 C73 122.5(6)
C69 C70 C73 121.7(7)
C66 C71 H71A 109.5
C66 C71 H71B 109.5
H71A C71 H71B 109.5
C66 C71 H71C 109.5
H71A C71 H71C 109.5
H71B C71 H71C 109.5
C68 C72 H72A 109.5
C68 C72 H72B 109.5
H72A C72 H72B 109.5
C68 C72 H72C 109.5
H72A C72 H72C 109.5
H72B C72 H72C 109.5
C70 C73 H73A 109.5
C70 C73 H73B 109.5
H73A C73 H73B 109.5
C70 C73 H73C 109.5
H73A C73 H73C 109.5
H73B C73 H73C 109.5
N7 C74 N8 102.9(4)
N7 C74 Fe2 130.0(3)
N8 C74 Fe2 126.9(3)
C76 C75 N7 106.8(4)
C76 C75 H75 126.6
N7 C75 H75 126.6
C75 C76 N8 106.8(4)
C75 C76 H76 126.6
N8 C76 H76 126.6
C78 C77 C82 122.3(5)
C78 C77 N7 118.2(5)
C82 C77 N7 117.6(5)
C77 C78 C79 117.5(5)
C77 C78 C83 124.0(5)
C79 C78 C83 118.4(5)
C80 C79 C78 121.7(5)
C80 C79 H79 119.1
C78 C79 H79 119.1
C81 C80 C79 119.0(5)
C81 C80 C84 120.3(5)
C79 C80 C84 120.6(5)
C80 C81 C82 122.3(5)
C80 C81 H81 118.8
C82 C81 H81 118.8
C81 C82 C77 117.0(5)
C81 C82 C85 120.1(5)
C77 C82 C85 122.7(5)
C78 C83 H83A 109.5
C78 C83 H83B 109.5
H83A C83 H83B 109.5
C78 C83 H83C 109.5
H83A C83 H83C 109.5
H83B C83 H83C 109.5
C80 C84 H84A 109.5
C80 C84 H84B 109.5
H84A C84 H84B 109.5
C80 C84 H84C 109.5
H84A C84 H84C 109.5
H84B C84 H84C 109.5
C82 C85 H85A 109.5
C82 C85 H85B 109.5
H85A C85 H85B 109.5
C82 C85 H85C 109.5
H85A C85 H85C 109.5
H85B C85 H85C 109.5
C91 C86 C87 122.4(5)
C91 C86 N8 119.0(4)
C87 C86 N8 117.7(4)
C88 C87 C86 117.8(5)
C88 C87 C92 120.9(5)
C86 C87 C92 121.3(5)
C87 C88 C89 121.5(5)
C87 C88 H88 119.3
C89 C88 H88 119.3
C90 C89 C88 118.6(5)
C90 C89 C93 122.1(7)
C88 C89 C93 119.3(6)
C89 C90 C91 122.9(6)
C89 C90 H90 118.6
C91 C90 H90 118.6
C86 C91 C90 116.8(5)
C86 C91 C94 122.3(5)
C90 C91 C94 120.9(5)
C87 C92 H92A 109.5
C87 C92 H92B 109.5
H92A C92 H92B 109.5
C87 C92 H92C 109.5
H92A C92 H92C 109.5
H92B C92 H92C 109.5
C89 C93 H93A 109.5
C89 C93 H93B 109.5
H93A C93 H93B 109.5
C89 C93 H93C 109.5
H93A C93 H93C 109.5
H93B C93 H93C 109.5
C91 C94 H94A 109.5
C91 C94 H94B 109.5
H94A C94 H94B 109.5
C91 C94 H94C 109.5
H94A C94 H94C 109.5
H94B C94 H94C 109.5
C101 C100 F1 117.2(7)
C101 C100 C105 123.5(6)
F1 C100 C105 119.3(6)
C100 C101 C102 117.7(7)
C100 C101 H101 121.2
C102 C101 H101 121.2
C103 C102 C101 120.2(7)
C103 C102 H102 119.9
C101 C102 H102 119.9
C104 C103 C102 120.9(7)
C104 C103 H103 119.6
C102 C103 H103 119.6
C105 C104 C103 119.4(6)
C105 C104 H104 120.3
C103 C104 H104 120.3
C104 C105 C100 118.3(6)
C104 C105 H105 120.9
C100 C105 H105 120.9

loop_
_geom_bond_atom_site_label_1
_geom_bond_atom_site_label_2
_geom_bond_distance
Ga2 Cl4 2.163(4)
Ga2 Cl3 2.168(9)
Ga2 Cl6 2.186(8)
Ga2 Cl5 2.196(4)
Ga5 Cl22 1.95(4)
Ga5 Cl20 2.04(2)
Ga5 Cl23 2.10(4)
Ga5 Cl21 2.164(19)
Ga3 Cl7 2.164(2)
Ga3 Cl8 2.170(3)
Ga3 Fe2 2.3514(11)
Ga6 Cl25 2.145(17)
Ga6 Cl26 2.239(17)
Ga6 Fe2 2.276(6)
Ga6 C52 2.305(10)
Ga1 Cl1 2.1684(14)
Ga1 Cl2 2.1857(14)
Ga1 Fe1 2.3590(8)
F1 C100 1.358(8)
O1 C1 1.125(6)
N1 C4 1.374(6)
N1 C5 1.389(6)
N1 C7 1.452(7)
C1 Fe1 1.822(5)
Fe1 C3 1.819(5)
Fe1 C2 1.842(5)
Fe1 C25 2.032(4)
Fe1 C4 2.046(4)
O2 C2 1.134(6)
N2 C4 1.369(6)
N2 C6 1.388(6)
N2 C16 1.448(6)
Fe2 C110 1.72(4)
Fe2 C50 1.764(6)
Fe2 C52 1.827(6)
Fe2 C51 1.834(6)
Fe2 C74 2.020(4)
Fe2 C111 2.03(4)
Fe2 C53 2.051(4)
O3 C3 1.137(6)
N3 C25 1.374(6)
N3 C26 1.380(6)
N3 C28 1.449(6)
Cl9 Ga4 2.1651(16)
C9 C10 1.381(8)
C9 C8 1.421(9)
C9 H9 0.9500
N8 C74 1.372(6)
N8 C76 1.393(6)
N8 C86 1.441(6)
C8 C7 1.381(8)
C8 C14 1.505(8)
N7 C74 1.362(6)
N7 C75 1.393(6)
N7 C77 1.453(6)
C7 C12 1.414(7)
N6 C53 1.361(6)
N6 C55 1.391(7)
N6 C65 1.439(7)
C6 C5 1.342(8)
C6 H6 0.9500
N5 C53 1.368(6)
N5 C54 1.385(7)
N5 C56 1.429(7)
C5 H5 0.9500
Ga4 Cl11 2.1693(14)
Ga4 Cl12 2.1696(14)
Ga4 Cl10 2.1809(15)
N4 C25 1.360(6)
N4 C27 1.384(6)
N4 C37 1.453(6)
C10 C11 1.360(9)
C10 C15 1.527(9)
C11 C12 1.394(8)
C11 H11 0.9500
C12 C13 1.483(9)
C13 H13A 0.9800
C13 H13B 0.9800
C13 H13C 0.9800
C14 H14A 0.9800
C14 H14B 0.9800
C14 H14C 0.9800
C15 H15A 0.9800
C15 H15B 0.9800
C15 H15C 0.9800
C16 C17 1.391(8)
C16 C21 1.409(7)
C17 C18 1.398(8)
C17 C22 1.517(7)
C18 C19 1.397(8)
C18 H18 0.9500
C19 C20 1.376(8)
C19 C23 1.523(8)
C20 C21 1.375(7)
C20 H20 0.9500
C22 H22A 0.9800
C22 H22B 0.9800
C22 H22C 0.9800
C21 C24 1.502(8)
C23 H23A 0.9800
C23 H23B 0.9800
C23 H23C 0.9800
C24 H24A 0.9800
C24 H24B 0.9800
C24 H24C 0.9800
C29 C28 1.394(7)
C29 C30 1.419(7)
C29 C34 1.500(7)
C28 C33 1.408(7)
C27 C26 1.325(7)
C27 H27 0.9500
C26 H26 0.9500
C30 C31 1.386(8)
C30 H30 0.9500
C31 C32 1.382(8)
C31 C35 1.512(7)
C32 C33 1.386(7)
C32 H32 0.9500
C33 C36 1.498(7)
C34 H34A 0.9800
C34 H34B 0.9800
C34 H34C 0.9800
C35 H35A 0.9800
C35 H35B 0.9800
C35 H35C 0.9800
C36 H36A 0.9800
C36 H36B 0.9800
C36 H36C 0.9800
C37 C42 1.390(7)
C37 C38 1.400(7)
C38 C39 1.389(7)
C38 C43 1.505(8)
C39 C40 1.398(8)
C39 H39 0.9500
C40 C41 1.388(8)
C40 C44 1.510(7)
C41 C42 1.402(7)
C41 H41 0.9500
C42 C45 1.504(7)
C43 H43A 0.9800
C43 H43B 0.9800
C43 H43C 0.9800
C44 H44A 0.9800
C44 H44B 0.9800
C44 H44C 0.9800
C45 H45A 0.9800
C45 H45B 0.9800
C45 H45C 0.9800
C50 O50 1.139(8)
C111 O111 1.13(4)
C51 O51 1.144(7)
C110 O110 1.17(4)
C52 O52 1.150(7)
C54 C55 1.311(10)
C54 H54 0.9500
C55 H55 0.9500
C56 C57 1.389(8)
C56 C61 1.389(8)
C57 C58 1.390(10)
C57 C62 1.518(11)
C58 C59 1.362(11)
C58 H58 0.9500
C59 C60 1.372(10)
C59 C63 1.518(10)
C60 C61 1.396(9)
C60 H60 0.9500
C61 C64 1.499(8)
C62 H62A 0.9800
C62 H62B 0.9800
C62 H62C 0.9800
C63 H63A 0.9800
C63 H63B 0.9800
C63 H63C 0.9800
C64 H64A 0.9800
C64 H64B 0.9800
C64 H64C 0.9800
C65 C70 1.394(9)
C65 C66 1.407(8)
C66 C67 1.359(9)
C66 C71 1.471(9)
C67 C68 1.348(12)
C67 H67 0.9500
C68 C69 1.402(12)
C68 C72 1.546(14)
C69 C70 1.400(11)
C69 H69 0.9500
C70 C73 1.516(9)
C71 H71A 0.9800
C71 H71B 0.9800
C71 H71C 0.9800
C72 H72A 0.9800
C72 H72B 0.9800
C72 H72C 0.9800
C73 H73A 0.9800
C73 H73B 0.9800
C73 H73C 0.9800
C75 C76 1.333(8)
C75 H75 0.9500
C76 H76 0.9500
C77 C78 1.395(7)
C77 C82 1.407(7)
C78 C79 1.401(7)
C78 C83 1.502(8)
C79 C80 1.382(8)
C79 H79 0.9500
C80 C81 1.382(8)
C80 C84 1.525(7)
C81 C82 1.392(7)
C81 H81 0.9500
C82 C85 1.500(8)
C83 H83A 0.9800
C83 H83B 0.9800
C83 H83C 0.9800
C84 H84A 0.9800
C84 H84B 0.9800
C84 H84C 0.9800
C85 H85A 0.9800
C85 H85B 0.9800
C85 H85C 0.9800
C86 C91 1.393(7)
C86 C87 1.398(7)
C87 C88 1.383(7)
C87 C92 1.506(8)
C88 C89 1.395(9)
C88 H88 0.9500
C89 C90 1.365(9)
C89 C93 1.522(8)
C90 C91 1.394(8)
C90 H90 0.9500
C91 C94 1.512(8)
C92 H92A 0.9800
C92 H92B 0.9800
C92 H92C 0.9800
C93 H93A 0.9800
C93 H93B 0.9800
C93 H93C 0.9800
C94 H94A 0.9800
C94 H94B 0.9800
C94 H94C 0.9800
C100 C101 1.338(10)
C100 C105 1.376(9)
C101 C102 1.371(10)
C101 H101 0.9500
C102 C103 1.371(10)
C102 H102 0.9500
C103 C104 1.364(10)
C103 H103 0.9500
C104 C105 1.358(9)
C104 H104 0.9500
C105 H105 0.9500

loop_
_geom_torsion_atom_site_label_1
_geom_torsion_atom_site_label_2
_geom_torsion_atom_site_label_3
_geom_torsion_atom_site_label_4
_geom_torsion
C3 Fe1 C2 O2 -81(2)
C1 Fe1 C2 O2 107(2)
C25 Fe1 C2 O2 -167(2)
C4 Fe1 C2 O2 15(2)
Ga1 Fe1 C2 O2 -4(3)
C10 C9 C8 C7 -1.6(7)
C10 C9 C8 C14 175.7(5)
C9 C8 C7 C12 4.4(7)
C14 C8 C7 C12 -172.8(5)
C9 C8 C7 N1 176.6(4)
C14 C8 C7 N1 -0.7(7)
C4 N1 C7 C8 86.4(6)
C5 N1 C7 C8 -79.7(6)
C4 N1 C7 C12 -101.3(6)
C5 N1 C7 C12 92.6(6)
C4 N2 C6 C5 0.1(6)
C16 N2 C6 C5 -169.4(5)
N2 C6 C5 N1 -1.1(6)
C4 N1 C5 C6 1.7(6)
C7 N1 C5 C6 170.2(5)
C6 N2 C4 N1 0.8(5)
C16 N2 C4 N1 169.0(5)
C6 N2 C4 Fe1 162.7(4)
C16 N2 C4 Fe1 -29.2(7)
C5 N1 C4 N2 -1.5(5)
C7 N1 C4 N2 -168.4(5)
C5 N1 C4 Fe1 -163.6(4)
C7 N1 C4 Fe1 29.6(7)
C8 C9 C10 C11 -0.6(8)
C8 C9 C10 C15 -178.2(5)
C9 C10 C11 C12 0.2(8)
C15 C10 C11 C12 177.7(5)
C10 C11 C12 C7 2.4(8)
C10 C11 C12 C13 -178.0(5)
C8 C7 C12 C11 -4.9(7)
N1 C7 C12 C11 -176.6(4)
C8 C7 C12 C13 175.6(5)
N1 C7 C12 C13 3.9(7)
C4 N2 C16 C17 100.9(6)
C6 N2 C16 C17 -91.6(6)
C4 N2 C16 C21 -87.9(6)
C6 N2 C16 C21 79.5(6)
C21 C16 C17 C18 2.6(7)
N2 C16 C17 C18 173.3(4)
C21 C16 C17 C22 -176.1(4)
N2 C16 C17 C22 -5.4(7)
C16 C17 C18 C19 -2.1(7)
C22 C17 C18 C19 176.6(5)
C17 C18 C19 C20 1.1(8)
C17 C18 C19 C23 -175.4(5)
C18 C19 C20 C21 -0.5(8)
C23 C19 C20 C21 176.1(5)
C19 C20 C21 C16 0.9(7)
C19 C20 C21 C24 -173.8(5)
C17 C16 C21 C20 -2.0(7)
N2 C16 C21 C20 -173.1(4)
C17 C16 C21 C24 172.7(4)
N2 C16 C21 C24 1.6(6)
C27 N4 C25 N3 0.7(6)
C37 N4 C25 N3 176.4(5)
C27 N4 C25 Fe1 -180.0(4)
C37 N4 C25 Fe1 -4.3(7)
C26 N3 C25 N4 -0.6(6)
C28 N3 C25 N4 -178.2(5)
C26 N3 C25 Fe1 -179.8(4)
C28 N3 C25 Fe1 2.5(8)
C30 C29 C28 C33 -8.2(6)
C34 C29 C28 C33 165.8(4)
C30 C29 C28 N3 -177.2(4)
C34 C29 C28 N3 -3.2(6)
C25 N3 C28 C29 -89.6(6)
C26 N3 C28 C29 92.9(6)
C25 N3 C28 C33 100.9(6)
C26 N3 C28 C33 -76.6(6)
C25 N4 C27 C26 -0.6(7)
C37 N4 C27 C26 -176.6(5)
N4 C27 C26 N3 0.2(7)
C25 N3 C26 C27 0.2(7)
C28 N3 C26 C27 178.1(5)
C28 C29 C30 C31 4.0(7)
C34 C29 C30 C31 -170.2(4)
C29 C30 C31 C32 1.7(7)
C29 C30 C31 C35 -179.4(5)
C30 C31 C32 C33 -3.7(7)
C35 C31 C32 C33 177.4(5)
C31 C32 C33 C28 -0.2(7)
C31 C32 C33 C36 177.2(5)
C29 C28 C33 C32 6.3(6)
N3 C28 C33 C32 175.5(4)
C29 C28 C33 C36 -171.0(4)
N3 C28 C33 C36 -1.9(6)
C25 N4 C37 C42 94.3(6)
C27 N4 C37 C42 -90.3(6)
C25 N4 C37 C38 -90.4(6)
C27 N4 C37 C38 84.9(6)
C42 C37 C38 C39 -4.1(7)
N4 C37 C38 C39 -179.2(4)
C42 C37 C38 C43 176.1(5)
N4 C37 C38 C43 1.1(7)
C37 C38 C39 C40 1.4(7)
C43 C38 C39 C40 -178.8(5)
C38 C39 C40 C41 1.3(7)
C38 C39 C40 C44 179.9(5)
C39 C40 C41 C42 -1.5(7)
C44 C40 C41 C42 180.0(5)
C38 C37 C42 C41 3.9(7)
N4 C37 C42 C41 178.9(4)
C38 C37 C42 C45 -175.8(5)
N4 C37 C42 C45 -0.8(7)
C40 C41 C42 C37 -1.0(7)
C40 C41 C42 C45 178.7(5)
C50 Fe2 C51 O51 46(3)
C52 Fe2 C51 O51 -144(3)
C74 Fe2 C51 O51 135(3)
C53 Fe2 C51 O51 -52(3)
Ga3 Fe2 C51 O51 -4(4)
C110 Fe2 C52 Ga6 176.2(13)
C74 Fe2 C52 Ga6 -95.3(2)
C111 Fe2 C52 Ga6 -10.1(14)
C53 Fe2 C52 Ga6 89.5(2)
C55 N6 C53 N5 -0.1(6)
C65 N6 C53 N5 -176.7(5)
C55 N6 C53 Fe2 -173.4(4)
C65 N6 C53 Fe2 10.0(8)
C54 N5 C53 N6 0.0(6)
C56 N5 C53 N6 -177.8(5)
C54 N5 C53 Fe2 173.8(4)
C56 N5 C53 Fe2 -4.0(8)
C53 N5 C54 C55 0.2(8)
C56 N5 C54 C55 178.2(6)
N5 C54 C55 N6 -0.3(8)
C53 N6 C55 C54 0.3(8)
C65 N6 C55 C54 177.3(6)
C53 N5 C56 C57 95.9(7)
C54 N5 C56 C57 -81.7(7)
C53 N5 C56 C61 -92.0(7)
C54 N5 C56 C61 90.4(7)
C61 C56 C57 C58 10.2(10)
N5 C56 C57 C58 -178.0(6)
C61 C56 C57 C62 -164.2(7)
N5 C56 C57 C62 7.6(10)
C56 C57 C58 C59 -4.4(12)
C62 C57 C58 C59 170.0(8)
C57 C58 C59 C60 -1.8(13)
C57 C58 C59 C63 -178.9(8)
C58 C59 C60 C61 2.6(12)
C63 C59 C60 C61 179.8(7)
C57 C56 C61 C60 -9.5(10)
N5 C56 C61 C60 178.6(6)
C57 C56 C61 C64 170.5(7)
N5 C56 C61 C64 -1.4(9)
C59 C60 C61 C56 2.9(11)
C59 C60 C61 C64 -177.2(7)
C53 N6 C65 C70 -90.7(7)
C55 N6 C65 C70 93.0(7)
C53 N6 C65 C66 97.5(6)
C55 N6 C65 C66 -78.8(7)
C70 C65 C66 C67 4.6(9)
N6 C65 C66 C67 176.0(5)
C70 C65 C66 C71 -172.7(6)
N6 C65 C66 C71 -1.3(8)
C65 C66 C67 C68 -0.3(11)
C71 C66 C67 C68 177.1(8)
C66 C67 C68 C69 -3.0(15)
C66 C67 C68 C72 178.0(10)
C67 C68 C69 C70 2.2(17)
C72 C68 C69 C70 -178.8(11)
C66 C65 C70 C69 -5.2(10)
N6 C65 C70 C69 -176.5(7)
C66 C65 C70 C73 173.6(7)
N6 C65 C70 C73 2.3(10)
C68 C69 C70 C65 1.8(14)
C68 C69 C70 C73 -177.1(9)
C75 N7 C74 N8 -0.3(6)
C77 N7 C74 N8 178.5(5)
C75 N7 C74 Fe2 -174.6(4)
C77 N7 C74 Fe2 4.1(8)
C76 N8 C74 N7 0.0(6)
C86 N8 C74 N7 178.9(5)
C76 N8 C74 Fe2 174.6(4)
C86 N8 C74 Fe2 -6.6(7)
C74 N7 C75 C76 0.5(7)
C77 N7 C75 C76 -178.5(5)
N7 C75 C76 N8 -0.4(7)
C74 N8 C76 C75 0.2(7)
C86 N8 C76 C75 -178.8(5)
C74 N7 C77 C78 -101.9(6)
C75 N7 C77 C78 76.8(6)
C74 N7 C77 C82 93.1(6)
C75 N7 C77 C82 -88.2(6)
C82 C77 C78 C79 -4.6(7)
N7 C77 C78 C79 -168.7(4)
C82 C77 C78 C83 172.7(5)
N7 C77 C78 C83 8.5(7)
C77 C78 C79 C80 3.3(7)
C83 C78 C79 C80 -174.1(5)
C78 C79 C80 C81 -1.7(8)
C78 C79 C80 C84 175.2(5)
C79 C80 C81 C82 1.2(7)
C84 C80 C81 C82 -175.7(5)
C80 C81 C82 C77 -2.3(7)
C80 C81 C82 C85 173.5(5)
C78 C77 C82 C81 4.1(7)
N7 C77 C82 C81 168.3(4)
C78 C77 C82 C85 -171.7(5)
N7 C77 C82 C85 -7.4(7)
C74 N8 C86 C91 97.9(6)
C76 N8 C86 C91 -83.3(6)
C74 N8 C86 C87 -92.4(6)
C76 N8 C86 C87 86.3(6)
C91 C86 C87 C88 -1.1(7)
N8 C86 C87 C88 -170.4(4)
C91 C86 C87 C92 178.9(5)
N8 C86 C87 C92 9.7(6)
C86 C87 C88 C89 1.8(7)
C92 C87 C88 C89 -178.3(5)
C87 C88 C89 C90 -2.7(8)
C87 C88 C89 C93 174.8(5)
C88 C89 C90 C91 3.0(8)
C93 C89 C90 C91 -174.4(5)
C87 C86 C91 C90 1.3(7)
N8 C86 C91 C90 170.4(4)
C87 C86 C91 C94 -178.7(5)
N8 C86 C91 C94 -9.6(7)
C89 C90 C91 C86 -2.3(8)
C89 C90 C91 C94 177.7(5)
F1 C100 C101 C102 -180.0(8)
C105 C100 C101 C102 1.7(14)
C100 C101 C102 C103 -1.6(13)
C101 C102 C103 C104 1.0(13)
C102 C103 C104 C105 -0.5(12)
C103 C104 C105 C100 0.6(11)
C101 C100 C105 C104 -1.2(13)
F1 C100 C105 C104 -179.5(8)
